data_1542400
loop_
_publ_author_name
'Lichtscheidl, Alejandro'
'Pagano, Justin'
'Scott, Brian'
'Nelson, Andrew'
'Kiplinger, Jaqueline'

_publ_section_title
;
 Expanding the Chemistry of Actinide Metallocene Bromides. Synthesis,
 Properties and Molecular Structures of the Tetravalent and Trivalent
 Uranium Bromide Complexes: (C5Me4R)2UBr2, (C5Me4R)2U(O-2,6-iPr2C6H3)(Br),
 and [K(THF)][(C5Me4R)2UBr2] (R = Me, Et)
;
_journal_issue 1
_journal_name_full Inorganics
_journal_page_first 1
_journal_paper_doi 10.3390/inorganics4010001
_journal_volume 4
_journal_year 2016
_chemical_formula_sum 'C24 H38 Br2 K O U'
_chemical_formula_weight 779.49
_chemical_name_systematic
; 
 ? 
;
_space_group_IT_number 9
_symmetry_cell_setting monoclinic
_symmetry_space_group_name_Hall 'C -2yc'
_symmetry_space_group_name_H-M 'C 1 c 1'
_atom_sites_solution_hydrogens geom
_atom_sites_solution_primary direct
_atom_sites_solution_secondary difmap
_audit_creation_method SHELXL-97
_cell_angle_alpha 90.00
_cell_angle_beta 102.6090(10)
_cell_angle_gamma 90.00
_cell_formula_units_Z 4
_cell_length_a 11.0688(9)
_cell_length_b 29.295(3)
_cell_length_c 8.7573(7)
_cell_measurement_reflns_used 9935
_cell_measurement_temperature 100(1)
_cell_measurement_theta_max 34.19
_cell_measurement_theta_min 2.38
_cell_volume 2771.2(4)
_computing_cell_refinement 'APEX2 V.2014.7-1 (Bruker AXS, 2014)'
_computing_data_collection 'APEX2 V.2014.7-1 (Bruker AXS, 2014)'
_computing_data_reduction 'SAINT, v. 8.34A (Bruker AXS, 2013)'
_computing_molecular_graphics 'SHELXTL, v. 6.14, (Bruker AXS, 2000)'
_computing_publication_material 'SHELXTL, v. 6.14, (Bruker AXS, 2000)'
_computing_structure_refinement 'SHELXL-97 (Sheldrick, 1997)'
_computing_structure_solution 'SHELXS-97 (Sheldrick, 1990)'
_diffrn_ambient_temperature 100(1)
_diffrn_measured_fraction_theta_full 0.999
_diffrn_measured_fraction_theta_max 0.995
_diffrn_measurement_device_type 'Bruker D8 Quest with CMOS detector'
_diffrn_measurement_method '\w scans'
_diffrn_radiation_monochromator 'Bruker Triumph curved graphite'
_diffrn_radiation_source 'fine-focus sealed tube'
_diffrn_radiation_type MoK\a
_diffrn_radiation_wavelength 0.71073
_diffrn_reflns_av_R_equivalents 0.1184
_diffrn_reflns_av_sigmaI/netI 0.0806
_diffrn_reflns_limit_h_max 17
_diffrn_reflns_limit_h_min -17
_diffrn_reflns_limit_k_max 45
_diffrn_reflns_limit_k_min -46
_diffrn_reflns_limit_l_max 13
_diffrn_reflns_limit_l_min -13
_diffrn_reflns_number 31343
_diffrn_reflns_theta_full 25.00
_diffrn_reflns_theta_max 34.29
_diffrn_reflns_theta_min 2.76
_diffrn_standards_decay_% 0
_diffrn_standards_interval_count 0
_diffrn_standards_interval_time 0
_diffrn_standards_number 0
_exptl_absorpt_coefficient_mu 8.903
_exptl_absorpt_correction_T_max 0.4697
_exptl_absorpt_correction_T_min 0.2055
_exptl_absorpt_correction_type multi-scan
_exptl_absorpt_process_details 'SADABS v. 2014/3 (Bruker AXS, 2013)'
_exptl_crystal_colour green
_exptl_crystal_density_diffrn 1.868
_exptl_crystal_density_method 'not measured'
_exptl_crystal_description block
_exptl_crystal_F_000 1484
_exptl_crystal_size_max 0.26
_exptl_crystal_size_mid 0.20
_exptl_crystal_size_min 0.10
_refine_diff_density_max 4.143
_refine_diff_density_min -4.347
_refine_diff_density_rms 0.463
_refine_ls_abs_structure_details 'Flack H D (1983), Acta Cryst. A39, 876-881'
_refine_ls_abs_structure_Flack 0.282(8)
_refine_ls_extinction_method none
_refine_ls_goodness_of_fit_ref 1.152
_refine_ls_hydrogen_treatment mixed
_refine_ls_matrix_type full
_refine_ls_number_parameters 273
_refine_ls_number_reflns 11401
_refine_ls_number_restraints 8
_refine_ls_restrained_S_all 1.152
_refine_ls_R_factor_all 0.0535
_refine_ls_R_factor_gt 0.0483
_refine_ls_shift/su_max 0.000
_refine_ls_shift/su_mean 0.000
_refine_ls_structure_factor_coef Fsqd
_refine_ls_weighting_details 'calc w=1/[\s^2^(Fo^2^)+(0.0755P)^2^+0.0000P] where P=(Fo^2^+2Fc^2^)/3'
_refine_ls_weighting_scheme calc
_refine_ls_wR_factor_gt 0.1229
_refine_ls_wR_factor_ref 0.1308
_reflns_number_gt 10755
_reflns_number_total 11401
_reflns_threshold_expression >2sigma(I)
_cod_data_source_file dq0090_Cc.cif
_cod_data_source_block dq0090_cc
_cod_original_sg_symbol_H-M 'C c'
_cod_database_code 1542400

loop_
_symmetry_equiv_pos_as_xyz
'x, y, z'
'x, -y, z+1/2'
'x+1/2, y+1/2, z'
'x+1/2, -y+1/2, z+1/2'

loop_
_atom_site_label
_atom_site_type_symbol
_atom_site_fract_x
_atom_site_fract_y
_atom_site_fract_z
_atom_site_U_iso_or_equiv
_atom_site_adp_type
_atom_site_occupancy
_atom_site_symmetry_multiplicity
_atom_site_calc_flag
_atom_site_refinement_flags
U1 U 0.60521(2) 0.131260(5) 0.38616(2) 0.01302(5) Uani 1 1 d .
Br1 Br 0.77244(5) 0.07754(2) 0.24316(6) 0.01852(11) Uani 1 1 d .
Br2 Br 0.62354(6) 0.06174(2) 0.62510(6) 0.02052(11) Uani 1 1 d .
K1 K 0.75295(13) 0.01463(5) 0.94450(14) 0.0211(2) Uani 1 1 d .
O1 O 0.9865(6) 0.0373(3) 0.9617(8) 0.0398(15) Uani 1 1 d .
C1 C 0.3546(6) 0.1103(2) 0.3358(7) 0.0187(10) Uani 1 1 d .
C2 C 0.4041(5) 0.0805(2) 0.2345(7) 0.0173(9) Uani 1 1 d .
C3 C 0.4381(6) 0.1081(3) 0.1166(7) 0.0209(11) Uani 1 1 d .
C4 C 0.4075(7) 0.1538(3) 0.1439(7) 0.0228(11) Uani 1 1 d .
C5 C 0.3572(7) 0.1551(2) 0.2773(7) 0.0221(11) Uani 1 1 d .
C6 C 0.2991(6) 0.0962(3) 0.4681(8) 0.0255(13) Uani 1 1 d .
H6A H 0.3127 0.1202 0.5480 0.038 Uiso 1 1 calc R
H6B H 0.3380 0.0678 0.5136 0.038 Uiso 1 1 calc R
H6C H 0.2101 0.0913 0.4302 0.038 Uiso 1 1 calc R
C7 C 0.4110(7) 0.0295(2) 0.2457(9) 0.0285(14) Uani 1 1 d .
H7A H 0.4118 0.0201 0.3532 0.043 Uiso 1 1 calc R
H7B H 0.4869 0.0189 0.2165 0.043 Uiso 1 1 calc R
H7C H 0.3390 0.0162 0.1745 0.043 Uiso 1 1 calc R
C8 C 0.4816(7) 0.0917(4) -0.0246(8) 0.0342(18) Uani 1 1 d .
H8A H 0.4199 0.0995 -0.1194 0.051 Uiso 1 1 calc R
H8B H 0.4928 0.0585 -0.0186 0.051 Uiso 1 1 calc R
H8C H 0.5606 0.1063 -0.0280 0.051 Uiso 1 1 calc R
C9 C 0.4160(9) 0.1927(4) 0.0320(11) 0.040(2) Uani 1 1 d .
H9A H 0.3438 0.1919 -0.0557 0.060 Uiso 1 1 calc R
H9B H 0.4917 0.1895 -0.0078 0.060 Uiso 1 1 calc R
H9C H 0.4178 0.2219 0.0873 0.060 Uiso 1 1 calc R
C10 C 0.2945(8) 0.1952(3) 0.3367(12) 0.0356(17) Uani 1 1 d .
H10A H 0.3091 0.2230 0.2809 0.053 Uiso 1 1 calc R
H10B H 0.3284 0.1992 0.4490 0.053 Uiso 1 1 calc R
H10C H 0.2053 0.1895 0.3188 0.053 Uiso 1 1 calc R
C11 C 0.6619(7) 0.2035(3) 0.5911(10) 0.0312(16) Uani 1 1 d .
C12 C 0.6584(8) 0.2214(3) 0.4420(11) 0.0331(16) Uani 1 1 d .
C13 C 0.7630(8) 0.2035(3) 0.3880(9) 0.0300(15) Uani 1 1 d .
C14 C 0.8286(6) 0.1755(3) 0.5086(9) 0.0272(14) Uani 1 1 d .
C15 C 0.7662(8) 0.1748(3) 0.6318(9) 0.0304(15) Uani 1 1 d .
C16 C 0.5720(10) 0.2139(5) 0.6921(18) 0.065(4) Uani 1 1 d .
H16A H 0.5163 0.2385 0.6441 0.098 Uiso 1 1 calc R
H16B H 0.6175 0.2236 0.7959 0.098 Uiso 1 1 calc R
H16C H 0.5235 0.1865 0.7022 0.098 Uiso 1 1 calc R
C17 C 0.5783(15) 0.2598(6) 0.3640(18) 0.062(3) Uani 1 1 d U
H17A H 0.5073 0.2635 0.4131 0.094 Uiso 1 1 calc R
H17B H 0.5486 0.2529 0.2527 0.094 Uiso 1 1 calc R
H17C H 0.6265 0.2881 0.3754 0.094 Uiso 1 1 calc R
C18 C 0.7961(16) 0.2153(6) 0.2355(12) 0.074(5) Uani 1 1 d .
H18A H 0.8595 0.1941 0.2158 0.111 Uiso 1 1 calc R
H18B H 0.8283 0.2465 0.2404 0.111 Uiso 1 1 calc R
H18C H 0.7223 0.2130 0.1506 0.111 Uiso 1 1 calc R
C19 C 0.9525(8) 0.1521(5) 0.5142(16) 0.052(3) Uani 1 1 d .
H19A H 1.0191 0.1702 0.5788 0.078 Uiso 1 1 calc R
H19B H 0.9667 0.1496 0.4079 0.078 Uiso 1 1 calc R
H19C H 0.9515 0.1216 0.5596 0.078 Uiso 1 1 calc R
C20 C 0.8099(13) 0.1520(4) 0.7904(11) 0.054(3) Uani 1 1 d .
H20A H 0.8625 0.1733 0.8621 0.081 Uiso 1 1 calc R
H20B H 0.8572 0.1245 0.7784 0.081 Uiso 1 1 calc R
H20C H 0.7380 0.1437 0.8329 0.081 Uiso 1 1 calc R
C21 C 1.0566(8) 0.0750(3) 1.0405(10) 0.0347(16) Uani 1 1 d .
H21A H 1.1144 0.0645 1.1368 0.042 Uiso 1 1 calc R
H21B H 1.0006 0.0983 1.0696 0.042 Uiso 1 1 calc R
C22 C 1.1276(8) 0.0949(4) 0.9262(11) 0.0384(19) Uani 1 1 d .
H22A H 1.0788 0.1187 0.8598 0.046 Uiso 1 1 calc R
H22B H 1.2076 0.1080 0.9816 0.046 Uiso 1 1 calc R
C23 C 1.1468(12) 0.0536(5) 0.8305(15) 0.055(3) Uani 1 1 d .
H23A H 1.1481 0.0625 0.7218 0.066 Uiso 1 1 calc R
H23B H 1.2255 0.0380 0.8775 0.066 Uiso 1 1 calc R
C24 C 1.0408(16) 0.0244(7) 0.834(2) 0.093(7) Uani 1 1 d .
H24A H 0.9787 0.0272 0.7347 0.111 Uiso 1 1 calc R
H24B H 1.0680 -0.0079 0.8467 0.111 Uiso 1 1 calc R

loop_
_atom_site_aniso_label
_atom_site_aniso_U_11
_atom_site_aniso_U_22
_atom_site_aniso_U_33
_atom_site_aniso_U_23
_atom_site_aniso_U_13
_atom_site_aniso_U_12
U1 0.01280(7) 0.00902(8) 0.01772(7) -0.00038(7) 0.00435(5) -0.00030(7)
Br1 0.0192(2) 0.0158(2) 0.0218(2) -0.00368(18) 0.00729(18) 0.0008(2)
Br2 0.0265(3) 0.0171(3) 0.0184(2) 0.00373(18) 0.00594(19) 0.0017(2)
K1 0.0270(6) 0.0185(6) 0.0174(4) -0.0011(4) 0.0040(4) -0.0040(5)
O1 0.028(3) 0.045(4) 0.050(3) -0.018(3) 0.016(2) -0.015(3)
C1 0.019(2) 0.016(3) 0.022(2) -0.0002(19) 0.0085(18) -0.0028(19)
C2 0.014(2) 0.015(2) 0.021(2) 0.0008(17) 0.0009(17) 0.0019(18)
C3 0.016(2) 0.025(3) 0.022(2) -0.002(2) 0.0058(18) 0.001(2)
C4 0.026(3) 0.019(3) 0.024(2) 0.007(2) 0.007(2) 0.001(2)
C5 0.025(3) 0.015(3) 0.026(3) 0.004(2) 0.005(2) 0.004(2)
C6 0.015(2) 0.032(4) 0.033(3) 0.007(3) 0.014(2) 0.001(2)
C7 0.026(3) 0.013(3) 0.044(4) -0.009(2) 0.001(3) -0.004(2)
C8 0.023(3) 0.060(6) 0.021(3) -0.012(3) 0.007(2) -0.004(3)
C9 0.036(4) 0.039(5) 0.043(4) 0.027(4) 0.004(3) -0.005(3)
C10 0.026(3) 0.019(3) 0.063(5) -0.004(3) 0.012(3) 0.010(3)
C11 0.019(3) 0.026(4) 0.051(4) -0.018(3) 0.015(3) -0.009(3)
C12 0.030(3) 0.014(3) 0.052(4) 0.000(3) 0.001(3) -0.004(3)
C13 0.033(3) 0.030(4) 0.031(3) -0.009(3) 0.014(3) -0.018(3)
C14 0.018(3) 0.025(4) 0.039(3) -0.015(3) 0.008(2) -0.006(2)
C15 0.033(3) 0.026(4) 0.033(3) -0.012(3) 0.009(3) -0.015(3)
C16 0.042(5) 0.068(8) 0.100(9) -0.065(8) 0.048(6) -0.028(5)
C17 0.062(4) 0.054(4) 0.067(4) 0.003(3) 0.006(3) 0.000(3)
C18 0.109(11) 0.084(10) 0.037(4) -0.016(5) 0.032(6) -0.078(10)
C19 0.019(3) 0.054(7) 0.081(7) -0.036(6) 0.004(4) -0.005(4)
C20 0.063(7) 0.054(7) 0.033(4) -0.002(4) -0.016(4) -0.027(6)
C21 0.026(3) 0.035(4) 0.042(4) -0.008(3) 0.006(3) -0.003(3)
C22 0.023(3) 0.038(5) 0.049(4) 0.010(3) -0.004(3) -0.002(3)
C23 0.049(6) 0.066(8) 0.058(6) 0.002(5) 0.031(5) 0.005(6)
C24 0.068(9) 0.119(15) 0.110(12) -0.080(12) 0.063(9) -0.048(10)

loop_
_atom_type_symbol
_atom_type_description
_atom_type_scat_dispersion_real
_atom_type_scat_dispersion_imag
_atom_type_scat_source
C C 0.0033 0.0016 'International Tables Vol C Tables 4.2.6.8 and 6.1.1.4'
H H 0.0000 0.0000 'International Tables Vol C Tables 4.2.6.8 and 6.1.1.4'
O O 0.0106 0.0060 'International Tables Vol C Tables 4.2.6.8 and 6.1.1.4'
Br Br -0.2901 2.4595 'International Tables Vol C Tables 4.2.6.8 and 6.1.1.4'
U U -9.6767 9.6646 'International Tables Vol C Tables 4.2.6.8 and 6.1.1.4'
K K 0.2009 0.2494 'International Tables Vol C Tables 4.2.6.8 and 6.1.1.4'

loop_
_geom_angle_atom_site_label_1
_geom_angle_atom_site_label_2
_geom_angle_atom_site_label_3
_geom_angle
_geom_angle_site_symmetry_1
_geom_angle_site_symmetry_3
C12 U1 C13 30.6(3) . .
C12 U1 C3 118.1(2) . .
C13 U1 C3 120.3(2) . .
C12 U1 C11 29.6(3) . .
C13 U1 C11 49.4(2) . .
C3 U1 C11 139.8(2) . .
C12 U1 C2 136.6(2) . .
C13 U1 C2 149.7(2) . .
C3 U1 C2 29.98(19) . .
C11 U1 C2 140.41(19) . .
C12 U1 C4 90.6(2) . .
C13 U1 C4 102.5(2) . .
C3 U1 C4 29.6(2) . .
C11 U1 C4 110.2(3) . .
C2 U1 C4 48.9(2) . .
C12 U1 C1 114.3(2) . .
C13 U1 C1 141.6(2) . .
C3 U1 C1 49.29(18) . .
C11 U1 C1 110.5(2) . .
C2 U1 C1 29.99(18) . .
C4 U1 C1 48.58(19) . .
C12 U1 C15 48.8(3) . .
C13 U1 C15 48.9(2) . .
C3 U1 C15 166.9(2) . .
C11 U1 C15 29.5(3) . .
C2 U1 C15 158.4(2) . .
C4 U1 C15 138.3(3) . .
C1 U1 C15 132.2(2) . .
C12 U1 C5 88.6(2) . .
C13 U1 C5 112.7(3) . .
C3 U1 C5 48.76(19) . .
C11 U1 C5 95.6(2) . .
C2 U1 C5 48.8(2) . .
C4 U1 C5 29.15(19) . .
C1 U1 C5 29.4(2) . .
C15 U1 C5 124.4(2) . .
C12 U1 C14 48.9(3) . .
C13 U1 C14 29.4(3) . .
C3 U1 C14 145.0(2) . .
C11 U1 C14 48.4(2) . .
C2 U1 C14 171.02(19) . .
C4 U1 C14 131.9(2) . .
C1 U1 C14 158.9(2) . .
C15 U1 C14 29.1(2) . .
C5 U1 C14 137.5(2) . .
C12 U1 Br2 124.99(19) . .
C13 U1 Br2 126.49(18) . .
C3 U1 Br2 112.04(15) . .
C11 U1 Br2 95.7(2) . .
C2 U1 Br2 83.73(12) . .
C4 U1 Br2 129.73(15) . .
C1 U1 Br2 82.49(13) . .
C15 U1 Br2 80.32(19) . .
C5 U1 Br2 109.37(14) . .
C14 U1 Br2 97.63(19) . .
C12 U1 Br1 117.9(2) . .
C13 U1 Br1 87.47(18) . .
C3 U1 Br1 82.48(13) . .
C11 U1 Br1 128.24(15) . .
C2 U1 Br1 91.35(13) . .
C4 U1 Br1 105.59(15) . .
C1 U1 Br1 121.18(13) . .
C15 U1 Br1 102.71(19) . .
C5 U1 Br1 131.18(14) . .
C14 U1 Br1 79.83(15) . .
Br2 U1 Br1 88.841(19) . .
U1 Br1 K1 137.24(3) . 1_554
U1 Br1 K1 95.27(3) . 2_554
K1 Br1 K1 87.941(18) 1_554 2_554
U1 Br2 K1 153.08(4) . .
U1 Br2 K1 95.82(3) . 2_554
K1 Br2 K1 88.13(3) . 2_554
O1 K1 Br2 100.91(18) . .
O1 K1 Br1 85.26(14) . 1_556
Br2 K1 Br1 114.32(5) . 1_556
O1 K1 Br2 132.49(19) . 2
Br2 K1 Br2 124.59(5) . 2
Br1 K1 Br2 87.50(4) 1_556 2
O1 K1 Br1 93.41(16) . 2
Br2 K1 Br1 87.35(3) . 2
Br1 K1 Br1 158.18(5) 1_556 2
Br2 K1 Br1 77.35(3) 2 2
O1 K1 C24 21.0(3) . .
Br2 K1 C24 89.1(4) . .
Br1 K1 C24 106.0(2) 1_556 .
Br2 K1 C24 135.1(4) 2 .
Br1 K1 C24 75.5(3) 2 .
O1 K1 K1 101.65(16) . 2
Br2 K1 K1 148.60(4) . 2
Br1 K1 K1 46.86(2) 1_556 2
Br2 K1 K1 45.19(3) 2 2
Br1 K1 K1 112.71(5) 2 2
C24 K1 K1 118.4(4) . 2
O1 K1 K1 83.95(14) . 2_554
Br2 K1 K1 46.68(2) . 2_554
Br1 K1 K1 155.14(6) 1_556 2_554
Br2 K1 K1 116.11(5) 2 2_554
Br1 K1 K1 45.20(3) 2 2_554
C24 K1 K1 63.6(3) . 2_554
K1 K1 K1 157.84(7) 2 2_554
O1 K1 U1 124.32(18) . 2
Br2 K1 U1 103.13(3) . 2
Br1 K1 U1 126.53(4) 1_556 2
Br2 K1 U1 39.124(19) 2 2
Br1 K1 U1 39.447(19) 2 2
C24 K1 U1 111.5(3) . 2
K1 K1 U1 81.56(4) 2 2
K1 K1 U1 77.70(4) 2_554 2
C24 O1 C21 107.6(8) . .
C24 O1 K1 117.6(7) . .
C21 O1 K1 129.7(5) . .
C5 C1 C2 107.5(5) . .
C5 C1 C6 125.9(6) . .
C2 C1 C6 126.4(6) . .
C5 C1 U1 75.7(4) . .
C2 C1 U1 74.4(3) . .
C6 C1 U1 120.4(4) . .
C3 C2 C1 107.4(6) . .
C3 C2 C7 126.5(6) . .
C1 C2 C7 125.9(6) . .
C3 C2 U1 74.4(4) . .
C1 C2 U1 75.7(3) . .
C7 C2 U1 118.7(4) . .
C4 C3 C2 107.7(6) . .
C4 C3 C8 125.1(7) . .
C2 C3 C8 126.7(7) . .
C4 C3 U1 76.3(4) . .
C2 C3 U1 75.7(3) . .
C8 C3 U1 120.7(4) . .
C5 C4 C3 108.7(6) . .
C5 C4 C9 127.5(8) . .
C3 C4 C9 123.5(7) . .
C5 C4 U1 76.1(4) . .
C3 C4 U1 74.1(4) . .
C9 C4 U1 121.5(5) . .
C4 C5 C1 108.6(6) . .
C4 C5 C10 127.2(7) . .
C1 C5 C10 123.4(7) . .
C4 C5 U1 74.8(4) . .
C1 C5 U1 74.9(4) . .
C10 C5 U1 124.6(5) . .
C12 C11 C15 108.3(7) . .
C12 C11 C16 125.9(11) . .
C15 C11 C16 125.8(10) . .
C12 C11 U1 74.0(4) . .
C15 C11 U1 76.4(4) . .
C16 C11 U1 117.0(5) . .
C11 C12 C13 107.9(7) . .
C11 C12 C17 126.8(10) . .
C13 C12 C17 124.1(10) . .
C11 C12 U1 76.4(4) . .
C13 C12 U1 75.2(4) . .
C17 C12 U1 124.1(7) . .
C14 C13 C12 106.6(6) . .
C14 C13 C18 128.0(11) . .
C12 C13 C18 125.3(11) . .
C14 C13 U1 77.3(4) . .
C12 C13 U1 74.2(4) . .
C18 C13 U1 116.9(5) . .
C15 C14 C13 109.0(7) . .
C15 C14 C19 124.0(9) . .
C13 C14 C19 126.9(9) . .
C15 C14 U1 75.2(4) . .
C13 C14 U1 73.3(4) . .
C19 C14 U1 121.3(6) . .
C14 C15 C11 108.1(8) . .
C14 C15 C20 126.7(10) . .
C11 C15 C20 124.8(9) . .
C14 C15 U1 75.7(4) . .
C11 C15 U1 74.2(4) . .
C20 C15 U1 121.8(6) . .
O1 C21 C22 106.3(7) . .
C23 C22 C21 102.4(8) . .
C24 C23 C22 104.2(9) . .
O1 C24 C23 109.9(11) . .
O1 C24 K1 41.5(5) . .
C23 C24 K1 146.1(10) . .

loop_
_geom_bond_atom_site_label_1
_geom_bond_atom_site_label_2
_geom_bond_distance
_geom_bond_site_symmetry_2
U1 C12 2.727(8) .
U1 C13 2.741(7) .
U1 C3 2.747(6) .
U1 C11 2.756(7) .
U1 C2 2.764(6) .
U1 C4 2.775(7) .
U1 C1 2.780(6) .
U1 C15 2.784(7) .
U1 C5 2.791(7) .
U1 C14 2.791(7) .
U1 Br2 2.8953(6) .
U1 Br1 2.9126(6) .
Br1 K1 3.1681(14) 1_554
Br1 K1 3.2577(15) 2_554
Br2 K1 3.1671(14) .
Br2 K1 3.2477(15) 2_554
K1 O1 2.641(6) .
K1 Br1 3.1681(14) 1_556
K1 Br2 3.2477(15) 2
K1 Br1 3.2577(15) 2
K1 C24 3.536(13) .
K1 K1 4.4618(6) 2
K1 K1 4.4618(6) 2_554
K1 U1 4.5647(14) 2
O1 C24 1.428(13) .
O1 C21 1.438(11) .
C1 C5 1.413(9) .
C1 C2 1.435(9) .
C1 C6 1.484(8) .
C2 C3 1.425(9) .
C2 C7 1.498(9) .
C3 C4 1.413(11) .
C3 C8 1.502(9) .
C4 C5 1.401(9) .
C4 C9 1.520(10) .
C5 C10 1.514(10) .
C11 C12 1.401(13) .
C11 C15 1.409(13) .
C11 C16 1.499(11) .
C12 C13 1.442(12) .
C12 C17 1.501(17) .
C13 C14 1.406(13) .
C13 C18 1.501(11) .
C14 C15 1.402(11) .
C14 C19 1.525(13) .
C15 C20 1.521(13) .
C21 C22 1.517(13) .
C22 C23 1.511(18) .
C23 C24 1.46(2) .
